data_4108812
loop_
_publ_author_name
'Chih-Chin Tsou'
'Zong-Sian Lin'
'Tsai-Te Lu'
'Wen-Feng Liaw'

_publ_section_title
;
 Transformation of Dinitrosyl Iron Complexes [(NO)2Fe(SR)2]- (R = Et, Ph)
 into [4Fe-4S] Clusters [Fe4S4(SPh)4]2-: Relevance to the Repair of the
 Nitric Oxide-Modified Ferredoxin [4Fe-4S] Clusters
;
_journal_name_full 'Journal of the American Chemical Society'
_journal_page_first 17154
_journal_page_last 17160
_journal_paper_doi 10.1021/ja806050x
_journal_volume 130
_journal_year 2008
_chemical_formula_moiety 'C8 H24 Fe4 N6 O4 S4'
_chemical_formula_sum 'C8 H24 Fe4 N6 O4 S4'
_chemical_formula_weight 619.97
_chemical_name_systematic
;
 ?
;
_space_group_IT_number 60
_symmetry_cell_setting orthorhombic
_symmetry_space_group_name_Hall '-P 2ac 2b'
_symmetry_space_group_name_H-M 'P b n a'
_atom_sites_solution_hydrogens geom
_atom_sites_solution_primary direct
_atom_sites_solution_secondary difmap
_audit_creation_method SHELXL-97
_cell_angle_alpha 90.00
_cell_angle_beta 90.00
_cell_angle_gamma 90.00
_cell_formula_units_Z 4
_cell_length_a 10.8158(6)
_cell_length_b 12.6567(7)
_cell_length_c 16.2870(11)
_cell_measurement_reflns_used 6229
_cell_measurement_temperature 200(2)
_cell_measurement_theta_max 25.35
_cell_measurement_theta_min 2.037
_cell_volume 2229.6(2)
_computing_cell_refinement 'HKL Scalepack (Otwinowski & Minor 1997)'
_computing_data_collection 'Collect (Nonius BV, 1997-2000)'
_computing_data_reduction 'HKL Denzo and Scalepack'
_computing_molecular_graphics 'Ortep-3 for Windows (Farrugia, 1997)'
_computing_publication_material 'WinGX publication routines (Farrugia, 1999)'
_computing_structure_refinement 'SHELXL-97 (Sheldrick, 1997)'
_computing_structure_solution 'SHELXS-86 (Sheldrick, 1986)'
_diffrn_ambient_temperature 200(2)
_diffrn_detector_area_resol_mean 9
_diffrn_measured_fraction_theta_full 0.991
_diffrn_measured_fraction_theta_max 0.991
_diffrn_measurement_device_type KappaCCD
_diffrn_measurement_method 'CCD rotation images, thick slices'
_diffrn_radiation_monochromator graphite
_diffrn_radiation_source 'fine-focus sealed tube'
_diffrn_radiation_type MoK\a
_diffrn_radiation_wavelength 0.71073
_diffrn_reflns_av_R_equivalents 0.0953
_diffrn_reflns_av_sigmaI/netI 0.0826
_diffrn_reflns_limit_h_max 10
_diffrn_reflns_limit_h_min -12
_diffrn_reflns_limit_k_max 11
_diffrn_reflns_limit_k_min -15
_diffrn_reflns_limit_l_max 19
_diffrn_reflns_limit_l_min -19
_diffrn_reflns_number 7680
_diffrn_reflns_theta_full 25.31
_diffrn_reflns_theta_max 25.31
_diffrn_reflns_theta_min 2.26
_exptl_absorpt_coefficient_mu 2.950
_exptl_absorpt_correction_T_max 0.8535
_exptl_absorpt_correction_T_min 0.7354
_exptl_absorpt_correction_type multi-scan
_exptl_absorpt_process_details
;
 ?
;
_exptl_crystal_colour black
_exptl_crystal_density_diffrn 1.847
_exptl_crystal_description prism
_exptl_crystal_F_000 1256
_exptl_crystal_size_max 0.14
_exptl_crystal_size_mid 0.1
_exptl_crystal_size_min 0.02
_refine_diff_density_max 0.747
_refine_diff_density_min -0.834
_refine_diff_density_rms 0.229
_refine_ls_extinction_method none
_refine_ls_goodness_of_fit_ref 1.094
_refine_ls_hydrogen_treatment fixed
_refine_ls_matrix_type full
_refine_ls_number_parameters 118
_refine_ls_number_reflns 2011
_refine_ls_number_restraints 0
_refine_ls_restrained_S_all 1.094
_refine_ls_R_factor_all 0.1016
_refine_ls_R_factor_gt 0.0538
_refine_ls_shift/su_max 0.000
_refine_ls_shift/su_mean 0.000
_refine_ls_structure_factor_coef Fsqd
_refine_ls_weighting_details 'calc w=1/[\s^2^(Fo^2^)+(0.0761P)^2^+0.0000P] where P=(Fo^2^+2Fc^2^)/3'
_refine_ls_weighting_scheme calc
_refine_ls_wR_factor_gt 0.1218
_refine_ls_wR_factor_ref 0.1605
_reflns_number_gt 1325
_reflns_number_total 2011
_reflns_threshold_expression >2sigma(I)
_cod_data_source_file ja806050x_si_002.cif
_cod_data_source_block 7391
_cod_database_code 4108812

loop_
_symmetry_equiv_pos_as_xyz
'x, y, z'
'-x+1/2, -y, z+1/2'
'x, -y+1/2, -z'
'-x+1/2, y+1/2, -z+1/2'
'-x, -y, -z'
'x-1/2, y, -z-1/2'
'-x, y-1/2, z'
'x-1/2, -y-1/2, z-1/2'

loop_
_atom_site_label
_atom_site_type_symbol
_atom_site_fract_x
_atom_site_fract_y
_atom_site_fract_z
_atom_site_U_iso_or_equiv
_atom_site_adp_type
_atom_site_occupancy
_atom_site_symmetry_multiplicity
_atom_site_calc_flag
_atom_site_refinement_flags
Fe1 Fe 0.77403(10) 0.34819(8) -0.03928(7) 0.0362(4) Uani 1 1 d .
Fe2 Fe 0.60426(10) 0.30322(8) 0.07432(6) 0.0355(4) Uani 1 1 d .
S1 S 0.57043(19) 0.36997(15) -0.05102(12) 0.0413(5) Uani 1 1 d .
S2 S 0.80839(18) 0.31255(15) 0.09416(12) 0.0402(5) Uani 1 1 d .
O1 O 0.9043(6) 0.5272(5) -0.0999(4) 0.0706(19) Uani 1 1 d .
O2 O 0.4759(6) 0.4030(5) 0.2066(4) 0.074(2) Uani 1 1 d .
N1 N 0.8528(6) 0.4509(5) -0.0760(4) 0.0458(17) Uani 1 1 d .
N2 N 0.5263(6) 0.3610(5) 0.1502(4) 0.0489(17) Uani 1 1 d .
N3 N 0.1947(5) 0.1495(5) 0.1637(4) 0.0372(15) Uani 1 1 d .
C1 C 0.1765(8) 0.1200(8) 0.0766(5) 0.057(2) Uani 1 1 d .
H1A H 0.1455 0.0490 0.0735 0.086 Uiso 1 1 calc R
H1B H 0.2540 0.1243 0.0481 0.086 Uiso 1 1 calc R
H1C H 0.1183 0.1674 0.0518 0.086 Uiso 1 1 calc R
C2 C 0.2416(12) 0.2587(8) 0.1686(7) 0.096(4) Uani 1 1 d .
H2A H 0.2524 0.2780 0.2251 0.143 Uiso 1 1 calc R
H2B H 0.1835 0.3058 0.1433 0.143 Uiso 1 1 calc R
H2C H 0.3196 0.2632 0.1406 0.143 Uiso 1 1 calc R
C3 C 0.0750(7) 0.1411(8) 0.2072(5) 0.062(3) Uani 1 1 d .
H3A H 0.0452 0.0698 0.2037 0.093 Uiso 1 1 calc R
H3B H 0.0162 0.1880 0.1823 0.093 Uiso 1 1 calc R
H3C H 0.0860 0.1600 0.2638 0.093 Uiso 1 1 calc R
C4 C 0.2820(9) 0.0737(9) 0.2032(6) 0.087(4) Uani 1 1 d .
H4A H 0.2491 0.0034 0.1995 0.131 Uiso 1 1 calc R
H4B H 0.2928 0.0923 0.2599 0.131 Uiso 1 1 calc R
H4C H 0.3604 0.0765 0.1757 0.131 Uiso 1 1 calc R

loop_
_atom_site_aniso_label
_atom_site_aniso_U_11
_atom_site_aniso_U_22
_atom_site_aniso_U_33
_atom_site_aniso_U_23
_atom_site_aniso_U_13
_atom_site_aniso_U_12
Fe1 0.0428(7) 0.0304(6) 0.0352(6) -0.0022(5) 0.0068(5) -0.0034(5)
Fe2 0.0400(6) 0.0327(6) 0.0337(7) -0.0037(5) 0.0064(5) -0.0018(5)
S1 0.0490(12) 0.0332(10) 0.0416(12) 0.0010(9) -0.0030(9) 0.0111(9)
S2 0.0450(11) 0.0366(11) 0.0389(11) -0.0054(9) -0.0062(9) -0.0028(9)
O1 0.083(4) 0.042(4) 0.087(5) 0.005(3) 0.035(4) -0.019(3)
O2 0.087(4) 0.069(4) 0.066(4) -0.032(3) 0.041(4) -0.018(4)
N1 0.049(4) 0.041(4) 0.047(4) -0.006(3) 0.021(3) -0.006(3)
N2 0.054(4) 0.045(4) 0.048(4) -0.007(3) 0.013(3) -0.009(3)
N3 0.043(4) 0.034(4) 0.034(3) -0.006(3) 0.004(3) -0.005(3)
C1 0.070(6) 0.064(6) 0.038(5) -0.009(4) 0.001(4) -0.006(5)
C2 0.149(11) 0.058(7) 0.079(8) -0.021(6) 0.016(7) -0.053(7)
C3 0.047(5) 0.094(8) 0.044(5) -0.011(5) 0.010(4) -0.008(5)
C4 0.089(7) 0.097(9) 0.076(7) -0.009(6) -0.015(6) 0.055(7)

loop_
_atom_type_symbol
_atom_type_description
_atom_type_scat_dispersion_real
_atom_type_scat_dispersion_imag
_atom_type_scat_source
C C 0.0033 0.0016 'International Tables Vol C Tables 4.2.6.8 and 6.1.1.4'
H H 0.0000 0.0000 'International Tables Vol C Tables 4.2.6.8 and 6.1.1.4'
Fe Fe 0.3463 0.8444 'International Tables Vol C Tables 4.2.6.8 and 6.1.1.4'
S S 0.1246 0.1234 'International Tables Vol C Tables 4.2.6.8 and 6.1.1.4'
N N 0.0061 0.0033 'International Tables Vol C Tables 4.2.6.8 and 6.1.1.4'
O O 0.0106 0.0060 'International Tables Vol C Tables 4.2.6.8 and 6.1.1.4'

loop_
_geom_angle_atom_site_label_1
_geom_angle_atom_site_label_2
_geom_angle_atom_site_label_3
_geom_angle
_geom_angle_site_symmetry_1
_geom_angle_site_symmetry_3
N1 Fe1 S1 112.2(2) . .
N1 Fe1 S2 114.7(2) . .
S1 Fe1 S2 105.72(8) . .
N1 Fe1 S2 118.6(2) . 3
S1 Fe1 S2 103.93(8) . 3
S2 Fe1 S2 100.07(8) . 3
N1 Fe1 Fe2 140.1(2) . .
S1 Fe1 Fe2 53.53(6) . .
S2 Fe1 Fe2 53.22(6) . .
S2 Fe1 Fe2 101.30(7) 3 .
N1 Fe1 Fe2 145.3(2) . 3
S1 Fe1 Fe2 53.18(6) . 3
S2 Fe1 Fe2 99.98(7) . 3
S2 Fe1 Fe2 52.46(6) 3 3
Fe2 Fe1 Fe2 61.95(5) . 3
N1 Fe1 Fe1 149.1(2) . 3
S1 Fe1 Fe1 98.59(6) . 3
S2 Fe1 Fe1 51.67(6) . 3
S2 Fe1 Fe1 51.59(6) 3 3
Fe2 Fe1 Fe1 59.53(4) . 3
Fe2 Fe1 Fe1 57.90(3) 3 3
N2 Fe2 S2 111.7(2) . .
N2 Fe2 S1 115.3(3) . .
S2 Fe2 S1 105.86(9) . .
N2 Fe2 S1 118.0(2) . 3
S2 Fe2 S1 103.66(8) . 3
S1 Fe2 S1 100.77(8) . 3
N2 Fe2 Fe1 140.3(2) . .
S2 Fe2 Fe1 53.77(6) . .
S1 Fe2 Fe1 53.12(6) . .
S1 Fe2 Fe1 101.67(7) 3 .
N2 Fe2 Fe1 144.0(3) . 3
S2 Fe2 Fe1 53.09(6) . 3
S1 Fe2 Fe1 100.67(7) . 3
S1 Fe2 Fe1 52.27(6) 3 3
Fe1 Fe2 Fe1 62.57(5) . 3
N2 Fe2 Fe2 149.5(2) . 3
S2 Fe2 Fe2 98.74(6) . 3
S1 Fe2 Fe2 52.18(6) . 3
S1 Fe2 Fe2 51.69(6) 3 3
Fe1 Fe2 Fe2 59.85(4) . 3
Fe1 Fe2 Fe2 58.20(4) 3 3
Fe1 S1 Fe2 73.35(7) . .
Fe1 S1 Fe2 74.55(7) . 3
Fe2 S1 Fe2 76.12(7) . 3
Fe2 S2 Fe1 73.01(7) . .
Fe2 S2 Fe1 74.45(7) . 3
Fe1 S2 Fe1 76.74(7) . 3
O1 N1 Fe1 176.5(6) . .
O2 N2 Fe2 176.7(7) . .
C2 N3 C3 110.1(7) . .
C2 N3 C1 109.5(7) . .
C3 N3 C1 108.9(6) . .
C2 N3 C4 111.2(8) . .
C3 N3 C4 107.5(7) . .
C1 N3 C4 109.6(7) . .
N3 C1 H1A 109.5 . .
N3 C1 H1B 109.5 . .
H1A C1 H1B 109.5 . .
N3 C1 H1C 109.5 . .
H1A C1 H1C 109.5 . .
H1B C1 H1C 109.5 . .
N3 C2 H2A 109.5 . .
N3 C2 H2B 109.5 . .
H2A C2 H2B 109.5 . .
N3 C2 H2C 109.5 . .
H2A C2 H2C 109.5 . .
H2B C2 H2C 109.5 . .
N3 C3 H3A 109.5 . .
N3 C3 H3B 109.5 . .
H3A C3 H3B 109.5 . .
N3 C3 H3C 109.5 . .
H3A C3 H3C 109.5 . .
H3B C3 H3C 109.5 . .
N3 C4 H4A 109.5 . .
N3 C4 H4B 109.5 . .
H4A C4 H4B 109.5 . .
N3 C4 H4C 109.5 . .
H4A C4 H4C 109.5 . .
H4B C4 H4C 109.5 . .

loop_
_geom_bond_atom_site_label_1
_geom_bond_atom_site_label_2
_geom_bond_distance
_geom_bond_site_symmetry_2
Fe1 N1 1.666(7) .
Fe1 S1 2.228(2) .
Fe1 S2 2.250(2) .
Fe1 S2 2.253(2) 3
Fe1 Fe2 2.6681(15) .
Fe1 Fe2 2.7147(15) 3
Fe1 Fe1 2.795(2) 3
Fe2 N2 1.665(7) .
Fe2 S2 2.234(2) .
Fe2 S1 2.239(2) .
Fe2 S1 2.255(2) 3
Fe2 Fe1 2.7147(15) 3
Fe2 Fe2 2.771(2) 3
S1 Fe2 2.255(2) 3
S2 Fe1 2.253(2) 3
O1 N1 1.180(8) .
O2 N2 1.193(8) .
N3 C2 1.474(11) .
N3 C3 1.479(9) .
N3 C1 1.480(10) .
N3 C4 1.493(10) .
C1 H1A 0.9600 .
C1 H1B 0.9600 .
C1 H1C 0.9600 .
C2 H2A 0.9600 .
C2 H2B 0.9600 .
C2 H2C 0.9600 .
C3 H3A 0.9600 .
C3 H3B 0.9600 .
C3 H3C 0.9600 .
C4 H4A 0.9600 .
C4 H4B 0.9600 .
C4 H4C 0.9600 .
